data_4518254
loop_
_publ_author_name
'Chen, Yahui'
'Fang, Yu'
'Gu, Hao'
'Qiang, Jian'
'Li, Haidong'
'Fan, Jiangli'
'Cao, Jianfang'
'Wang, Fang'
'Lu, Sheng'
'Chen, Xiaoqiang'

_publ_section_title
;
 Color-Tunable and ESIPT-Inspired Solid Fluorophores Based on
 Benzothiazole Derivatives: Aggregation-Induced Emission, Strong
 Solvatochromic Effect, and White Light Emission
;
_journal_name_full 'ACS Applied Materials &amp; Interfaces'
_journal_paper_doi 10.1021/acsami.0c16585
_journal_year 2020
_chemical_formula_moiety 'C14 H12 N2 S'
_chemical_formula_sum 'C14 H12 N2 S'
_chemical_formula_weight 240.32
_space_group_crystal_system monoclinic
_space_group_IT_number 14
_space_group_name_Hall '-P 2ybc'
_space_group_name_H-M_alt 'P 1 21/c 1'
_atom_sites_solution_hydrogens mixed
_atom_sites_solution_primary dual
_audit_creation_date 2020-06-30
_audit_creation_method
;
Olex2 1.3
(compiled 2020.02.04 svn.rd84adfe8 for OlexSys, GUI svn.r6032)
;
_cell_angle_alpha 90
_cell_angle_beta 109.170(4)
_cell_angle_gamma 90
_cell_formula_units_Z 4
_cell_length_a 13.162(4)
_cell_length_b 7.262(2)
_cell_length_c 13.191(4)
_cell_measurement_reflns_used 1956
_cell_measurement_temperature 296.15
_cell_measurement_theta_max 25.268
_cell_measurement_theta_min 2.805
_cell_volume 1190.9(6)
_computing_cell_refinement 'SAINT v7.68A (Bruker, 2009)'
_computing_data_reduction 'SAINT v7.68A (Bruker, 2009)'
_computing_molecular_graphics 'Olex2 1.3 (Dolomanov et al., 2009)'
_computing_publication_material 'Olex2 1.3 (Dolomanov et al., 2009)'
_computing_structure_refinement 'SHELXL 2018/3 (Sheldrick, 2015)'
_computing_structure_solution 'SHELXT 2018/2 (Sheldrick, 2018)'
_diffrn_ambient_temperature 296.15
_diffrn_measured_fraction_theta_full 0.961
_diffrn_measured_fraction_theta_max 0.961
_diffrn_measurement_device_type 'Bruker P4'
_diffrn_measurement_method '\w scans'
_diffrn_radiation_monochromator graphite
_diffrn_radiation_type MoK\a
_diffrn_radiation_wavelength 0.71073
_diffrn_reflns_av_R_equivalents 0.0199
_diffrn_reflns_av_unetI/netI 0.0229
_diffrn_reflns_Laue_measured_fraction_full 0.961
_diffrn_reflns_Laue_measured_fraction_max 0.961
_diffrn_reflns_limit_h_max 14
_diffrn_reflns_limit_h_min -14
_diffrn_reflns_limit_k_max 8
_diffrn_reflns_limit_k_min -8
_diffrn_reflns_limit_l_max 10
_diffrn_reflns_limit_l_min -15
_diffrn_reflns_number 5136
_diffrn_reflns_point_group_measured_fraction_full 0.961
_diffrn_reflns_point_group_measured_fraction_max 0.961
_diffrn_reflns_theta_full 24.386
_diffrn_reflns_theta_max 24.386
_diffrn_reflns_theta_min 1.638
_diffrn_source_current 30.0
_diffrn_source_power 1.35
_diffrn_source_voltage 45.0
_exptl_absorpt_coefficient_mu 0.248
_exptl_absorpt_correction_T_max 0.973
_exptl_absorpt_correction_T_min 0.971
_exptl_absorpt_correction_type multi-scan
_exptl_absorpt_process_details 'SADABS (Bruker, 2005)'
_exptl_crystal_colour brown
_exptl_crystal_density_diffrn 1.340
_exptl_crystal_description block
_exptl_crystal_F_000 504
_exptl_crystal_size_max 0.12
_exptl_crystal_size_mid 0.12
_exptl_crystal_size_min 0.11
_refine_diff_density_max 0.198
_refine_diff_density_min -0.185
_refine_diff_density_rms 0.037
_refine_ls_extinction_method none
_refine_ls_goodness_of_fit_ref 1.079
_refine_ls_hydrogen_treatment mixed
_refine_ls_matrix_type full
_refine_ls_number_parameters 160
_refine_ls_number_reflns 1889
_refine_ls_number_restraints 0
_refine_ls_restrained_S_all 1.079
_refine_ls_R_factor_all 0.0465
_refine_ls_R_factor_gt 0.0374
_refine_ls_shift/su_max 0.000
_refine_ls_shift/su_mean 0.000
_refine_ls_structure_factor_coef Fsqd
_refine_ls_weighting_details 'w=1/[\s^2^(Fo^2^)+(0.0632P)^2^+0.2574P] where P=(Fo^2^+2Fc^2^)/3'
_refine_ls_weighting_scheme calc
_refine_ls_wR_factor_gt 0.1106
_refine_ls_wR_factor_ref 0.1165
_reflns_Friedel_coverage 0.000
_reflns_number_gt 1565
_reflns_number_total 1889
_reflns_threshold_expression 'I > 2\s(I)'
_cod_data_source_file am0c16585_si_003.cif
_cod_data_source_block a01
_cod_original_cell_volume 1191.0(7)
_cod_database_code 4518254
_shelx_shelxl_version_number 2018/3
_shelx_space_group_comment
;
The symmetry employed for this shelxl refinement is uniquely defined
by the following loop, which should always be used as a source of
symmetry information in preference to the above space-group names.
They are only intended as comments.
;
_shelx_estimated_absorpt_t_max 0.973
_shelx_estimated_absorpt_t_min 0.971
_olex2_refinement_description
;
1. Fixed Uiso
 At 1.2 times of:
  All C(H) groups, All N(H) groups
 At 1.5 times of:
  All C(H,H,H) groups
2.a Rotating group:
 N2(H2A)
2.b Aromatic/amide H refined with riding coordinates:
 C4(H4), C6(H6), C7(H7), C10(H10), C11(H11), C12(H12), C14(H14)
2.c Idealised Me refined as rotating group:
 C13(H13A,H13B,H13C)
;
_olex2_submission_special_instructions 'No special instructions were received'

loop_
_space_group_symop_operation_xyz
'x, y, z'
'-x, y+1/2, -z+1/2'
'-x, -y, -z'
'x, -y-1/2, z-1/2'

loop_
_atom_site_label
_atom_site_type_symbol
_atom_site_fract_x
_atom_site_fract_y
_atom_site_fract_z
_atom_site_U_iso_or_equiv
_atom_site_adp_type
_atom_site_occupancy
_atom_site_site_symmetry_order
_atom_site_calc_flag
_atom_site_refinement_flags_posn
_atom_site_refinement_flags_adp
_atom_site_refinement_flags_occupancy
_atom_site_disorder_assembly
_atom_site_disorder_group
S1 S 0.12382(5) 0.57169(8) 0.48491(4) 0.0588(2) Uani 1 1 d . . . . .
N1 N 0.29242(15) 0.4622(2) 0.44221(13) 0.0497(5) Uani 1 1 d . . . . .
N2 N 0.47952(19) 0.3634(3) 0.59509(17) 0.0638(6) Uani 1 1 d . . . . .
H2A H 0.437329 0.382526 0.530628 0.077 Uiso 1 1 d R U . . .
C1 C 0.25768(17) 0.4948(3) 0.52260(16) 0.0445(5) Uani 1 1 d . . . . .
C2 C 0.42685(17) 0.3996(3) 0.66686(16) 0.0477(5) Uani 1 1 d . . . . .
C3 C 0.32067(17) 0.4678(2) 0.63544(16) 0.0442(5) Uani 1 1 d . . . . .
C4 C 0.27513(18) 0.5076(3) 0.71557(16) 0.0499(5) Uani 1 1 d . . . . .
H4 H 0.205741 0.555302 0.695100 0.060 Uiso 1 1 calc R U . . .
C5 C 0.21256(18) 0.4952(3) 0.34482(16) 0.0489(5) Uani 1 1 d . . . . .
C6 C 0.48061(18) 0.3696(3) 0.77643(16) 0.0542(6) Uani 1 1 d . . . . .
H6 H 0.550131 0.322383 0.798435 0.065 Uiso 1 1 calc R U . . .
C7 C 0.43260(19) 0.4086(3) 0.85167(17) 0.0543(6) Uani 1 1 d . . . . .
H7 H 0.470496 0.387264 0.923727 0.065 Uiso 1 1 calc R U . . .
C8 C 0.11570(19) 0.5576(3) 0.35179(17) 0.0527(6) Uani 1 1 d . . . . .
C9 C 0.32906(19) 0.4790(3) 0.82340(17) 0.0522(6) Uani 1 1 d . . . . .
C10 C 0.2253(2) 0.4714(3) 0.24427(18) 0.0628(6) Uani 1 1 d . . . . .
H10 H 0.289569 0.428046 0.238362 0.075 Uiso 1 1 calc R U . . .
C11 C 0.0289(2) 0.6021(3) 0.2592(2) 0.0670(7) Uani 1 1 d . . . . .
H11 H -0.035980 0.645341 0.263752 0.080 Uiso 1 1 calc R U . . .
C12 C 0.1397(2) 0.5142(4) 0.1546(2) 0.0704(7) Uani 1 1 d . . . . .
H12 H 0.146598 0.499035 0.087191 0.084 Uiso 1 1 calc R U . . .
C13 C 0.2767(2) 0.5192(3) 0.90747(19) 0.0675(7) Uani 1 1 d . . . . .
H13A H 0.313475 0.619478 0.951846 0.101 Uiso 1 1 calc R U . . .
H13B H 0.280756 0.411789 0.951076 0.101 Uiso 1 1 calc R U . . .
H13C H 0.202683 0.551689 0.872796 0.101 Uiso 1 1 calc R U . . .
C14 C 0.0441(2) 0.5789(3) 0.1618(2) 0.0736(8) Uani 1 1 d . . . . .
H14 H -0.011602 0.607685 0.099206 0.088 Uiso 1 1 calc R U . . .
H2B H 0.538(2) 0.328(4) 0.618(2) 0.082(9) Uiso 1 1 d . . . . .

loop_
_atom_site_aniso_label
_atom_site_aniso_U_11
_atom_site_aniso_U_22
_atom_site_aniso_U_33
_atom_site_aniso_U_23
_atom_site_aniso_U_13
_atom_site_aniso_U_12
S1 0.0442(4) 0.0764(4) 0.0551(4) -0.0037(3) 0.0153(3) -0.0001(3)
N1 0.0516(12) 0.0513(10) 0.0468(10) 0.0015(7) 0.0171(8) 0.0054(8)
N2 0.0501(13) 0.0847(14) 0.0578(12) 0.0030(11) 0.0195(10) 0.0183(11)
C1 0.0449(12) 0.0400(10) 0.0503(12) -0.0010(8) 0.0177(9) -0.0042(9)
C2 0.0501(14) 0.0423(11) 0.0516(12) -0.0011(9) 0.0179(10) -0.0015(9)
C3 0.0462(13) 0.0401(10) 0.0466(11) 0.0001(8) 0.0157(9) -0.0012(9)
C4 0.0531(14) 0.0455(11) 0.0526(13) 0.0013(9) 0.0195(10) 0.0018(9)
C5 0.0530(14) 0.0435(11) 0.0474(12) 0.0003(9) 0.0126(10) -0.0006(10)
C6 0.0525(14) 0.0523(12) 0.0535(13) 0.0014(10) 0.0116(10) 0.0051(10)
C7 0.0617(15) 0.0489(12) 0.0468(12) 0.0027(9) 0.0105(10) 0.0008(10)
C8 0.0510(14) 0.0491(12) 0.0539(13) -0.0035(9) 0.0116(10) -0.0077(10)
C9 0.0674(16) 0.0430(11) 0.0487(12) -0.0024(9) 0.0224(11) -0.0011(10)
C10 0.0813(18) 0.0584(13) 0.0498(13) 0.0014(10) 0.0229(12) 0.0032(12)
C11 0.0509(16) 0.0724(16) 0.0657(15) -0.0017(12) 0.0027(12) -0.0007(11)
C12 0.088(2) 0.0701(15) 0.0490(13) 0.0005(11) 0.0172(13) -0.0037(14)
C13 0.084(2) 0.0685(15) 0.0561(14) -0.0002(11) 0.0308(13) 0.0093(13)
C14 0.077(2) 0.0770(17) 0.0521(15) 0.0050(12) 0.0013(13) -0.0066(14)

loop_
_atom_type_symbol
_atom_type_description
_atom_type_scat_dispersion_real
_atom_type_scat_dispersion_imag
_atom_type_scat_source
C C 0.0033 0.0016 'International Tables Vol C Tables 4.2.6.8 and 6.1.1.4'
H H 0.0000 0.0000 'International Tables Vol C Tables 4.2.6.8 and 6.1.1.4'
N N 0.0061 0.0033 'International Tables Vol C Tables 4.2.6.8 and 6.1.1.4'
S S 0.1246 0.1234 'International Tables Vol C Tables 4.2.6.8 and 6.1.1.4'

loop_
_geom_angle_atom_site_label_1
_geom_angle_atom_site_label_2
_geom_angle_atom_site_label_3
_geom_angle
_geom_angle_site_symmetry_1
_geom_angle_site_symmetry_3
_geom_angle_publ_flag
C8 S1 C1 89.45(10) . . ?
C1 N1 C5 111.08(18) . . ?
H2A N2 H2B 132.5 . . ?
C2 N2 H2A 110.1 . . ?
C2 N2 H2B 117(2) . . ?
N1 C1 S1 114.41(15) . . ?
N1 C1 C3 124.8(2) . . ?
C3 C1 S1 120.80(15) . . ?
N2 C2 C3 122.8(2) . . ?
N2 C2 C6 118.9(2) . . ?
C6 C2 C3 118.2(2) . . ?
C2 C3 C1 121.52(19) . . ?
C4 C3 C1 120.0(2) . . ?
C4 C3 C2 118.51(19) . . ?
C3 C4 H4 118.6 . . ?
C9 C4 C3 122.8(2) . . ?
C9 C4 H4 118.6 . . ?
N1 C5 C10 124.4(2) . . ?
C8 C5 N1 115.41(19) . . ?
C8 C5 C10 120.1(2) . . ?
C2 C6 H6 119.4 . . ?
C7 C6 C2 121.2(2) . . ?
C7 C6 H6 119.4 . . ?
C6 C7 H7 119.1 . . ?
C6 C7 C9 121.8(2) . . ?
C9 C7 H7 119.1 . . ?
C5 C8 S1 109.64(16) . . ?
C5 C8 C11 121.3(2) . . ?
C11 C8 S1 129.0(2) . . ?
C4 C9 C7 117.4(2) . . ?
C4 C9 C13 121.4(2) . . ?
C7 C9 C13 121.2(2) . . ?
C5 C10 H10 121.1 . . ?
C12 C10 C5 117.9(3) . . ?
C12 C10 H10 121.1 . . ?
C8 C11 H11 121.4 . . ?
C14 C11 C8 117.2(3) . . ?
C14 C11 H11 121.4 . . ?
C10 C12 H12 119.1 . . ?
C10 C12 C14 121.9(3) . . ?
C14 C12 H12 119.1 . . ?
C9 C13 H13A 109.5 . . ?
C9 C13 H13B 109.5 . . ?
C9 C13 H13C 109.5 . . ?
H13A C13 H13B 109.5 . . ?
H13A C13 H13C 109.5 . . ?
H13B C13 H13C 109.5 . . ?
C11 C14 C12 121.6(2) . . ?
C11 C14 H14 119.2 . . ?
C12 C14 H14 119.2 . . ?

loop_
_geom_bond_atom_site_label_1
_geom_bond_atom_site_label_2
_geom_bond_distance
_geom_bond_site_symmetry_2
_geom_bond_publ_flag
S1 C1 1.757(2) . ?
S1 C8 1.727(2) . ?
N1 C1 1.307(3) . ?
N1 C5 1.388(3) . ?
N2 H2A 0.8606 . ?
N2 C2 1.370(3) . ?
N2 H2B 0.78(3) . ?
C1 C3 1.460(3) . ?
C2 C3 1.411(3) . ?
C2 C6 1.402(3) . ?
C3 C4 1.406(3) . ?
C4 H4 0.9300 . ?
C4 C9 1.381(3) . ?
C5 C8 1.384(3) . ?
C5 C10 1.401(3) . ?
C6 H6 0.9300 . ?
C6 C7 1.370(3) . ?
C7 H7 0.9300 . ?
C7 C9 1.387(3) . ?
C8 C11 1.409(3) . ?
C9 C13 1.514(3) . ?
C10 H10 0.9300 . ?
C10 C12 1.375(4) . ?
C11 H11 0.9300 . ?
C11 C14 1.374(4) . ?
C12 H12 0.9300 . ?
C12 C14 1.375(4) . ?
C13 H13A 0.9600 . ?
C13 H13B 0.9600 . ?
C13 H13C 0.9600 . ?
C14 H14 0.9300 . ?

loop_
_geom_torsion_atom_site_label_1
_geom_torsion_atom_site_label_2
_geom_torsion_atom_site_label_3
_geom_torsion_atom_site_label_4
_geom_torsion
_geom_torsion_site_symmetry_1
_geom_torsion_site_symmetry_2
_geom_torsion_site_symmetry_3
_geom_torsion_site_symmetry_4
_geom_torsion_publ_flag
S1 C1 C3 C2 177.60(15) . . . . ?
S1 C1 C3 C4 -1.5(3) . . . . ?
S1 C8 C11 C14 179.58(17) . . . . ?
N1 C1 C3 C2 -1.0(3) . . . . ?
N1 C1 C3 C4 179.90(18) . . . . ?
N1 C5 C8 S1 -1.1(2) . . . . ?
N1 C5 C8 C11 177.94(19) . . . . ?
N1 C5 C10 C12 -178.3(2) . . . . ?
N2 C2 C3 C1 3.4(3) . . . . ?
N2 C2 C3 C4 -177.48(19) . . . . ?
N2 C2 C6 C7 178.1(2) . . . . ?
C1 S1 C8 C5 0.55(15) . . . . ?
C1 S1 C8 C11 -178.4(2) . . . . ?
C1 N1 C5 C8 1.2(3) . . . . ?
C1 N1 C5 C10 -179.55(19) . . . . ?
C1 C3 C4 C9 177.64(18) . . . . ?
C2 C3 C4 C9 -1.5(3) . . . . ?
C2 C6 C7 C9 0.1(3) . . . . ?
C3 C2 C6 C7 -1.3(3) . . . . ?
C3 C4 C9 C7 0.3(3) . . . . ?
C3 C4 C9 C13 -178.54(19) . . . . ?
C5 N1 C1 S1 -0.8(2) . . . . ?
C5 N1 C1 C3 177.93(18) . . . . ?
C5 C8 C11 C14 0.7(3) . . . . ?
C5 C10 C12 C14 0.2(4) . . . . ?
C6 C2 C3 C1 -177.19(18) . . . . ?
C6 C2 C3 C4 1.9(3) . . . . ?
C6 C7 C9 C4 0.4(3) . . . . ?
C6 C7 C9 C13 179.3(2) . . . . ?
C8 S1 C1 N1 0.13(16) . . . . ?
C8 S1 C1 C3 -178.62(16) . . . . ?
C8 C5 C10 C12 0.9(3) . . . . ?
C8 C11 C14 C12 0.3(4) . . . . ?
C10 C5 C8 S1 179.62(16) . . . . ?
C10 C5 C8 C11 -1.3(3) . . . . ?
C10 C12 C14 C11 -0.8(4) . . . . ?
